data_7245151
loop_
_publ_author_name
'Wzgarda-Raj, Kinga'
'Ksi\;a\.zkiewicz, Olga'
'Palusiak, Marcin'

_publ_section_title
;
 Co-crystal synthesis of 2- and 4-mercaptopyridines with thiourea and its
 analogue, trithiocyanuric acid
;
_journal_name_full CrystEngComm
_journal_paper_doi 10.1039/D2CE00592A
_journal_year 2022
_chemical_formula_moiety 'C3 H3 N3 S3, C5 H5 N S'
_chemical_formula_sum 'C8 H8 N4 S4'
_chemical_formula_weight 288.42
_space_group_crystal_system triclinic
_space_group_IT_number 2
_space_group_name_Hall '-P 1'
_space_group_name_H-M_alt 'P -1'
_atom_sites_solution_hydrogens mixed
_atom_sites_solution_primary dual
_audit_creation_date 2022-04-08
_audit_creation_method
;
Olex2 1.5
(compiled 2021.12.09 svn.r5202d8cf for OlexSys, GUI svn.r6439)
;
_audit_update_record
;
2022-06-15 deposited with the CCDC.	2022-07-05 downloaded from the CCDC.
;
_cell_angle_alpha 99.138(2)
_cell_angle_beta 93.308(2)
_cell_angle_gamma 93.370(2)
_cell_formula_units_Z 2
_cell_length_a 4.19560(10)
_cell_length_b 10.8480(3)
_cell_length_c 13.5301(4)
_cell_measurement_reflns_used 3965
_cell_measurement_temperature 298
_cell_measurement_theta_max 75.8390
_cell_measurement_theta_min 3.2930
_cell_volume 605.53(3)
_computing_cell_refinement 'CrysAlisPro 1.171.40.78a (Rigaku OD, 2020)'
_computing_data_collection 'CrysAlisPro 1.171.40.78a (Rigaku OD, 2020)'
_computing_data_reduction 'CrysAlisPro 1.171.40.78a (Rigaku OD, 2020)'
_computing_molecular_graphics 'Olex2 1.5 (Dolomanov et al., 2009)'
_computing_publication_material 'Olex2 1.5 (Dolomanov et al., 2009)'
_computing_structure_refinement 'SHELXL 2018/3 (Sheldrick, 2015)'
_computing_structure_solution 'SHELXT 2018/2 (Sheldrick, 2018)'
_diffrn_ambient_environment air
_diffrn_ambient_temperature 298
_diffrn_detector 'Hybrid Pixel Array Detector'
_diffrn_detector_area_resol_mean 10.0000
_diffrn_detector_type HyPix
_diffrn_measured_fraction_theta_full 0.997
_diffrn_measured_fraction_theta_max 0.991
_diffrn_measurement_details
;
List of Runs (angles in degrees, time in seconds):

  # Type    Start    End  Width  t~exp~   \w     \q     \k     \f   Frames
#--------------------------------------------------------------------------
  1  \w   -118.00 -80.00   0.50    0.05    --  -47.45-131.00 175.00   76
  2  \w   -139.00-114.00   0.50    0.15    --  -86.25-131.00 175.00   50
  3  \w   -114.00 -64.00   0.50    0.05    --  -47.45-139.00   0.00  100
  4  \w    -99.00 -26.00   0.50    0.05    --  -47.45 -77.00-120.00  146
  5  \w     -5.00  27.00   0.50    0.05    --  -47.45  19.00   0.00   64
  6  \w    -48.00 -14.00   0.50    0.15    --  -86.25  45.00   0.00   68
  7  \w    -46.00 -21.00   0.50    0.15    --  -86.25  45.00  30.00   50
  8  \w    -75.00 -50.00   0.50    0.05    --  -47.45 139.00  61.00   50
  9  \w    -89.00 -64.00   0.50    0.15    --  -86.25 139.00  61.00   50
 10  \w    -78.00 -50.00   0.50    0.05    --  -47.45 131.00-113.00   56
 11  \w    -77.00 -51.00   0.50    0.15    --  -86.25 131.00-113.00   52
 12  \w    -48.00 -15.00   0.50    0.15    --  -86.25  45.00-180.00   66
 13  \w    -49.00 -18.00   0.50    0.15    --  -86.25  45.00-150.00   62
 14  \w   -112.00 -73.00   0.50    0.15    --  -86.25 -15.00  30.00   78
 15  \w   -135.00-110.00   0.50    0.15    --  -86.25-139.00   0.00   50
 16  \w   -160.00-115.00   0.50    0.15    --  -86.25 -15.00  30.00   90
 17  \w    -25.00   1.00   0.50    0.05    --   47.45 -19.00-180.00   52
 18  \w    -14.00  11.00   0.50    0.05    --   47.45 -19.00 -90.00   50
 19  \w     49.00  75.00   0.50    0.15    --  105.86 -61.00 -30.00   52
 20  \w     78.00 105.00   0.50    0.15    --  105.86 -95.00   0.00   54
 21  \w     77.00 120.00   0.50    0.15    --  105.86-139.00   0.00   86
 22  \w     67.00  98.00   0.50    0.05    --   47.45-139.00   0.00   62
 23  \w     40.00  74.00   0.50    0.15    --  105.86 -61.00  60.00   68
 24  \w     34.00  63.00   0.50    0.15    --  105.86 -61.00  30.00   58
 25  \w     35.00  78.00   0.50    0.15    --  105.86-125.00  30.00   86
 26  \w     41.00  75.00   0.50    0.15    --  105.86 -61.00 150.00   68
 27  \w     69.00  94.00   0.50    0.15    --  105.86-131.00 175.00   50
 28  \w     67.00  93.00   0.50    0.05    --   47.45-131.00 175.00   52
 29  \w     93.00 176.00   0.50    0.15    --  105.86  45.00 -60.00  166
 30  \w    106.00 132.00   0.50    0.15    --  105.86 139.00  61.00   52
 31  \w    126.00 175.00   0.50    0.15    --  105.86 131.00-113.00   98
 32  \w    153.00 178.00   0.50    0.15    --  105.86 125.00-180.00   50
 33  \w    119.00 145.00   0.50    0.15    --  105.86 125.00-180.00   52
 34  \w     93.00 121.00   0.50    0.15    --  105.86 131.00-113.00   56
 35  \w    117.00 175.00   0.50    0.15    --  105.86  45.00-180.00  116
 36  \w     96.00 168.00   0.50    0.15    --  105.86  15.00 -90.00  144
 37  \w     72.00 102.00   0.50    0.15    --  105.86-125.00-150.00   60
 38  \w     49.00  74.00   0.50    0.15    --  105.86 -61.00-150.00   50
 39  \w     43.00  69.00   0.50    0.15    --  105.86 -61.00-120.00   52
 40  \w     42.00  75.00   0.50    0.15    --  105.86 -61.00-180.00   66
;
_diffrn_measurement_device 'four-circle diffractometer'
_diffrn_measurement_device_type 'XtaLAB Synergy, Dualflex, HyPix'
_diffrn_measurement_method '\w scans'
_diffrn_orient_matrix_type 'CrysAlisPro convention (1999,Acta A55,543-557)'
_diffrn_orient_matrix_UB_11 0.0543887000
_diffrn_orient_matrix_UB_12 0.0921182000
_diffrn_orient_matrix_UB_13 0.0994962000
_diffrn_orient_matrix_UB_21 -0.0613745000
_diffrn_orient_matrix_UB_22 -0.1086543000
_diffrn_orient_matrix_UB_23 0.0587633000
_diffrn_orient_matrix_UB_31 0.3594391000
_diffrn_orient_matrix_UB_32 -0.0222963000
_diffrn_orient_matrix_UB_33 0.0030424000
_diffrn_radiation_monochromator mirror
_diffrn_radiation_probe x-ray
_diffrn_radiation_type 'Cu K\a'
_diffrn_radiation_wavelength 1.54184
_diffrn_reflns_av_R_equivalents 0.0365
_diffrn_reflns_av_unetI/netI 0.0398
_diffrn_reflns_Laue_measured_fraction_full 0.997
_diffrn_reflns_Laue_measured_fraction_max 0.991
_diffrn_reflns_limit_h_max 5
_diffrn_reflns_limit_h_min -4
_diffrn_reflns_limit_k_max 12
_diffrn_reflns_limit_k_min -13
_diffrn_reflns_limit_l_max 16
_diffrn_reflns_limit_l_min -16
_diffrn_reflns_number 5954
_diffrn_reflns_point_group_measured_fraction_full 0.997
_diffrn_reflns_point_group_measured_fraction_max 0.991
_diffrn_reflns_theta_full 67.684
_diffrn_reflns_theta_max 68.481
_diffrn_reflns_theta_min 3.316
_diffrn_source 'micro-focus sealed X-ray tube'
_diffrn_source_type 'PhotonJet (Cu) X-ray Source'
_exptl_absorpt_coefficient_mu 7.034
_exptl_absorpt_correction_T_max 1.000
_exptl_absorpt_correction_T_min 0.718
_exptl_absorpt_correction_type gaussian
_exptl_absorpt_process_details
;
CrysAlisPro 1.171.40.78a (Rigaku Oxford Diffraction, 2020)
Numerical absorption correction based on gaussian integration over
			a multifaceted crystal model
Empirical absorption correction using spherical harmonics,
 implemented in SCALE3 ABSPACK scaling algorithm.
;
_exptl_crystal_colour yellow
_exptl_crystal_density_diffrn 1.582
_exptl_crystal_description needle
_exptl_crystal_F_000 296
_exptl_crystal_size_max 0.520
_exptl_crystal_size_mid 0.050
_exptl_crystal_size_min 0.045
_refine_diff_density_max 0.300
_refine_diff_density_min -0.265
_refine_diff_density_rms 0.063
_refine_ls_extinction_coef 0.0206(13)
_refine_ls_extinction_expression Fc^*^=kFc[1+0.001xFc^2^\l^3^/sin(2\q)]^-1/4^
_refine_ls_extinction_method 'SHELXL-2018/3 (Sheldrick 2018)'
_refine_ls_goodness_of_fit_ref 1.061
_refine_ls_hydrogen_treatment mixed
_refine_ls_matrix_type full
_refine_ls_number_parameters 162
_refine_ls_number_reflns 2201
_refine_ls_number_restraints 0
_refine_ls_restrained_S_all 1.061
_refine_ls_R_factor_all 0.0350
_refine_ls_R_factor_gt 0.0312
_refine_ls_shift/su_max 0.001
_refine_ls_shift/su_mean 0.000
_refine_ls_structure_factor_coef Fsqd
_refine_ls_weighting_details 'w=1/[\s^2^(Fo^2^)+(0.0466P)^2^+0.0050P] where P=(Fo^2^+2Fc^2^)/3'
_refine_ls_weighting_scheme calc
_refine_ls_wR_factor_gt 0.0809
_refine_ls_wR_factor_ref 0.0832
_reflns_Friedel_coverage 0.000
_reflns_number_gt 1940
_reflns_number_total 2201
_reflns_threshold_expression 'I > 2\s(I)'
_cod_data_source_file d2ce00592a2.cif
_cod_data_source_block structure_IV
_cod_database_code 7245151
_shelx_shelxl_version_number 2018/3
_chemical_oxdiff_formula 'C11 H10 N O'
_shelx_space_group_comment
;
The symmetry employed for this shelxl refinement is uniquely defined
by the following loop, which should always be used as a source of
symmetry information in preference to the above space-group names.
They are only intended as comments.
;
_olex2_refinement_description
;
1. Fixed Uiso
 At 1.2 times of:
  All C(H) groups
2.a Aromatic/amide H refined with riding coordinates:
 C3(H3), C5(H5), C4(H4), C6(H6)
;
_olex2_submission_special_instructions 'No special instructions were received'
_oxdiff_exptl_absorpt_empirical_details
;
Empirical correction (ABSPACK) includes:
- Absorption correction using spherical harmonics
- Frame scaling
;
_oxdiff_exptl_absorpt_empirical_full_max 1.490
_oxdiff_exptl_absorpt_empirical_full_min 0.801

loop_
_space_group_symop_operation_xyz
'x, y, z'
'-x, -y, -z'

loop_
_atom_site_label
_atom_site_type_symbol
_atom_site_fract_x
_atom_site_fract_y
_atom_site_fract_z
_atom_site_U_iso_or_equiv
_atom_site_adp_type
_atom_site_occupancy
_atom_site_site_symmetry_order
_atom_site_calc_flag
_atom_site_refinement_flags_posn
_atom_site_refinement_flags_adp
_atom_site_refinement_flags_occupancy
_atom_site_disorder_assembly
_atom_site_disorder_group
S16 S 0.95075(12) 0.90900(5) 0.25164(4) 0.04172(17) Uani 1 1 d . . . . .
S12 S 0.19238(13) 0.84319(5) -0.08055(4) 0.04467(18) Uani 1 1 d . . . . .
S14 S 0.25861(13) 0.48141(4) 0.13528(4) 0.04441(18) Uani 1 1 d . . . . .
S2 S 0.84356(14) 0.58823(5) 0.37484(4) 0.04635(18) Uani 1 1 d . . . . .
N13 N 0.2562(4) 0.67497(14) 0.03872(12) 0.0348(4) Uani 1 1 d . . . . .
N15 N 0.5872(4) 0.70063(14) 0.18324(12) 0.0340(4) Uani 1 1 d . . . . .
N11 N 0.5647(4) 0.85758(15) 0.08704(12) 0.0346(4) Uani 1 1 d . . . . .
N1 N 0.7576(5) 0.64575(17) 0.56843(13) 0.0442(4) Uani 1 1 d . . . . .
C2 C 0.7082(5) 0.67781(18) 0.47653(15) 0.0363(4) Uani 1 1 d . . . . .
C16 C 0.6915(4) 0.81968(17) 0.17236(14) 0.0317(4) Uani 1 1 d . . . . .
C12 C 0.3451(4) 0.79108(17) 0.01880(14) 0.0320(4) Uani 1 1 d . . . . .
C14 C 0.3719(4) 0.62449(16) 0.11881(14) 0.0319(4) Uani 1 1 d . . . . .
C3 C 0.5430(5) 0.7870(2) 0.47437(17) 0.0470(5) Uani 1 1 d . . . . .
H3 H 0.498500 0.813858 0.413415 0.056 Uiso 1 1 calc R U . . .
C5 C 0.5113(6) 0.8161(2) 0.65271(18) 0.0538(6) Uani 1 1 d . . . . .
H5 H 0.449460 0.862438 0.711495 0.065 Uiso 1 1 calc R U . . .
C4 C 0.4480(6) 0.8533(2) 0.55999(19) 0.0531(6) Uani 1 1 d . . . . .
H4 H 0.338845 0.924924 0.556756 0.064 Uiso 1 1 calc R U . . .
C6 C 0.6652(7) 0.7106(2) 0.65441(18) 0.0558(6) Uani 1 1 d . . . . .
H6 H 0.707819 0.682479 0.714959 0.067 Uiso 1 1 calc R U . . .
H15 H 0.660(5) 0.676(2) 0.237(2) 0.044(6) Uiso 1 1 d . . . . .
H1 H 0.860(6) 0.580(3) 0.571(2) 0.053(7) Uiso 1 1 d . . . . .
H13 H 0.124(6) 0.633(2) -0.0047(19) 0.044(6) Uiso 1 1 d . . . . .
H11 H 0.621(6) 0.929(3) 0.0834(19) 0.045(6) Uiso 1 1 d . . . . .

loop_
_atom_site_aniso_label
_atom_site_aniso_U_11
_atom_site_aniso_U_22
_atom_site_aniso_U_33
_atom_site_aniso_U_23
_atom_site_aniso_U_13
_atom_site_aniso_U_12
S16 0.0465(3) 0.0361(3) 0.0399(3) 0.0034(2) -0.0062(2) -0.00298(19)
S12 0.0620(3) 0.0379(3) 0.0355(3) 0.0178(2) -0.0089(2) -0.0048(2)
S14 0.0678(4) 0.0296(3) 0.0358(3) 0.0139(2) -0.0096(2) -0.0077(2)
S2 0.0691(4) 0.0417(3) 0.0307(3) 0.0093(2) -0.0016(2) 0.0193(2)
N13 0.0483(9) 0.0283(8) 0.0274(8) 0.0080(6) -0.0045(7) -0.0029(7)
N15 0.0446(9) 0.0292(8) 0.0284(8) 0.0077(6) -0.0026(7) 0.0024(6)
N11 0.0444(9) 0.0271(8) 0.0331(9) 0.0099(6) 0.0006(7) -0.0023(6)
N1 0.0643(11) 0.0385(9) 0.0325(9) 0.0117(7) 0.0018(8) 0.0125(8)
C2 0.0442(10) 0.0330(9) 0.0326(10) 0.0105(8) -0.0028(8) 0.0014(7)
C16 0.0375(9) 0.0295(9) 0.0292(9) 0.0065(7) 0.0040(7) 0.0061(7)
C12 0.0397(10) 0.0281(9) 0.0295(9) 0.0073(7) 0.0051(7) 0.0028(7)
C14 0.0418(9) 0.0280(9) 0.0270(9) 0.0075(7) 0.0017(7) 0.0036(7)
C3 0.0637(13) 0.0408(11) 0.0410(12) 0.0167(9) 0.0035(10) 0.0134(9)
C5 0.0755(15) 0.0450(12) 0.0413(12) 0.0031(10) 0.0150(11) 0.0056(11)
C4 0.0685(15) 0.0374(11) 0.0567(15) 0.0105(10) 0.0134(12) 0.0134(10)
C6 0.0835(17) 0.0519(13) 0.0344(12) 0.0125(10) 0.0054(11) 0.0074(12)

loop_
_atom_type_symbol
_atom_type_description
_atom_type_scat_dispersion_real
_atom_type_scat_dispersion_imag
_atom_type_scat_source
C C 0.0181 0.0091 'International Tables Vol C Tables 4.2.6.8 and 6.1.1.4'
H H 0.0000 0.0000 'International Tables Vol C Tables 4.2.6.8 and 6.1.1.4'
N N 0.0311 0.0180 'International Tables Vol C Tables 4.2.6.8 and 6.1.1.4'
S S 0.3331 0.5567 'International Tables Vol C Tables 4.2.6.8 and 6.1.1.4'

loop_
_exptl_crystal_face_index_h
_exptl_crystal_face_index_k
_exptl_crystal_face_index_l
_exptl_crystal_face_perp_dist
1 0 0 0.2434
-1 0 0 0.2689
0 2 1 0.0373
0 -2 -1 0.0074
0 -1 2 0.0490
0 1 -2 0.0010

loop_
_geom_angle_atom_site_label_1
_geom_angle_atom_site_label_2
_geom_angle_atom_site_label_3
_geom_angle
_geom_angle_site_symmetry_1
_geom_angle_site_symmetry_3
_geom_angle_publ_flag
C12 N13 C14 125.39(17) . . ?
C12 N13 H13 113.9(17) . . ?
C14 N13 H13 120.7(17) . . ?
C16 N15 H15 115.2(17) . . ?
C14 N15 C16 124.97(16) . . ?
C14 N15 H15 119.7(17) . . ?
C16 N11 H11 112.7(18) . . ?
C12 N11 C16 126.12(17) . . ?
C12 N11 H11 120.9(18) . . ?
C2 N1 H1 116.1(18) . . ?
C6 N1 C2 124.92(19) . . ?
C6 N1 H1 118.9(18) . . ?
N1 C2 S2 119.75(15) . . ?
N1 C2 C3 115.02(19) . . ?
C3 C2 S2 125.23(15) . . ?
N15 C16 S16 123.68(14) . . ?
N15 C16 N11 114.06(17) . . ?
N11 C16 S16 122.24(14) . . ?
N13 C12 S12 121.67(15) . . ?
N11 C12 S12 124.04(14) . . ?
N11 C12 N13 114.29(16) . . ?
N13 C14 S14 122.15(15) . . ?
N15 C14 S14 122.74(14) . . ?
N15 C14 N13 115.11(16) . . ?
C2 C3 H3 119.5 . . ?
C4 C3 C2 120.91(19) . . ?
C4 C3 H3 119.5 . . ?
C4 C5 H5 121.1 . . ?
C6 C5 H5 121.1 . . ?
C6 C5 C4 117.8(2) . . ?
C3 C4 C5 121.1(2) . . ?
C3 C4 H4 119.4 . . ?
C5 C4 H4 119.4 . . ?
N1 C6 H6 119.9 . . ?
C5 C6 N1 120.2(2) . . ?
C5 C6 H6 119.9 . . ?

loop_
_geom_bond_atom_site_label_1
_geom_bond_atom_site_label_2
_geom_bond_distance
_geom_bond_site_symmetry_2
_geom_bond_publ_flag
S16 C16 1.6382(19) . ?
S12 C12 1.6498(19) . ?
S14 C14 1.6493(18) . ?
S2 C2 1.700(2) . ?
N13 C12 1.365(2) . ?
N13 C14 1.367(2) . ?
N13 H13 0.84(3) . ?
N15 C16 1.372(2) . ?
N15 C14 1.361(2) . ?
N15 H15 0.86(3) . ?
N11 C16 1.375(2) . ?
N11 C12 1.354(3) . ?
N11 H11 0.81(3) . ?
N1 C2 1.351(3) . ?
N1 C6 1.350(3) . ?
N1 H1 0.86(3) . ?
C2 C3 1.410(3) . ?
C3 H3 0.9300 . ?
C3 C4 1.357(3) . ?
C5 H5 0.9300 . ?
C5 C4 1.394(4) . ?
C5 C6 1.349(4) . ?
C4 H4 0.9300 . ?
C6 H6 0.9300 . ?

loop_
_geom_hbond_atom_site_label_D
_geom_hbond_atom_site_label_H
_geom_hbond_atom_site_label_A
_geom_hbond_distance_DH
_geom_hbond_distance_HA
_geom_hbond_distance_DA
_geom_hbond_angle_DHA
_geom_hbond_site_symmetry_A
_geom_hbond_publ_flag
C6 H6 S14 0.93 2.90 3.794(2) 160.8 2_666 yes
N15 H15 S2 0.86(3) 2.34(3) 3.1937(17) 174(2) . yes
N1 H1 S2 0.86(3) 2.45(3) 3.2867(19) 165(2) 2_766 yes
N13 H13 S14 0.84(3) 2.45(3) 3.2862(18) 178(2) 2_565 yes
N11 H11 S12 0.81(3) 2.56(3) 3.3608(17) 177(2) 2_675 yes

loop_
_geom_torsion_atom_site_label_1
_geom_torsion_atom_site_label_2
_geom_torsion_atom_site_label_3
_geom_torsion_atom_site_label_4
_geom_torsion
_geom_torsion_site_symmetry_1
_geom_torsion_site_symmetry_2
_geom_torsion_site_symmetry_3
_geom_torsion_site_symmetry_4
_geom_torsion_publ_flag
S2 C2 C3 C4 -179.08(19) . . . . ?
N1 C2 C3 C4 0.8(3) . . . . ?
C2 N1 C6 C5 0.0(4) . . . . ?
C2 C3 C4 C5 0.2(4) . . . . ?
C16 N15 C14 S14 179.31(15) . . . . ?
C16 N15 C14 N13 -0.4(3) . . . . ?
C16 N11 C12 S12 177.93(15) . . . . ?
C16 N11 C12 N13 -1.9(3) . . . . ?
C12 N13 C14 S14 -178.14(15) . . . . ?
C12 N13 C14 N15 1.6(3) . . . . ?
C12 N11 C16 S16 -178.54(14) . . . . ?
C12 N11 C16 N15 2.9(3) . . . . ?
C14 N13 C12 S12 179.64(15) . . . . ?
C14 N13 C12 N11 -0.5(3) . . . . ?
C14 N15 C16 S16 179.85(14) . . . . ?
C14 N15 C16 N11 -1.6(3) . . . . ?
C4 C5 C6 N1 1.1(4) . . . . ?
C6 N1 C2 S2 178.99(18) . . . . ?
C6 N1 C2 C3 -0.9(3) . . . . ?
C6 C5 C4 C3 -1.1(4) . . . . ?

loop_
_exptl_oxdiff_crystal_face_indexfrac_h
_exptl_oxdiff_crystal_face_indexfrac_k
_exptl_oxdiff_crystal_face_indexfrac_l
_exptl_oxdiff_crystal_face_x
_exptl_oxdiff_crystal_face_y
_exptl_oxdiff_crystal_face_z
1.0000 -0.0000 -0.0000 0.0544 -0.0614 0.3594
-1.0000 0.0000 0.0000 -0.0544 0.0614 -0.3594
-0.0000 2.0000 1.0000 0.2837 -0.1585 -0.0416
0.0000 -2.0000 -1.0000 -0.2837 0.1585 0.0416
-0.0000 -1.0000 2.0000 0.1069 0.2262 0.0284
0.0000 1.0000 -2.0000 -0.1069 -0.2262 -0.0284
